data_1504937
loop_
_publ_author_name
'Li, Gang'
'Hsung, Richard P.'
'Slafer, Brian W.'
'Sagamanova, Irina K.'

_publ_section_title
;
 Total synthesis of (+)-lepadin F.
;
_journal_issue 21
_journal_name_full 'Organic letters'
_journal_page_first 4991
_journal_page_last 4994
_journal_paper_doi 10.1021/ol802068q
_journal_volume 10
_journal_year 2008
_chemical_absolute_configuration rmad
_chemical_formula_moiety 'C30 H41 N O3 Si'
_chemical_formula_sum 'C30 H41 N O3 Si'
_chemical_formula_weight 491.73
_chemical_name_common 03233
_chemical_name_systematic
; 
 ? 
;
_space_group_IT_number 4
_symmetry_cell_setting monoclinic
_symmetry_space_group_name_Hall 'P 2yb'
_symmetry_space_group_name_H-M 'P 1 21 1'
_atom_sites_solution_hydrogens geom
_atom_sites_solution_primary direct
_atom_sites_solution_secondary difmap
_audit_creation_method SHELXL-97
_cell_angle_alpha 90.00
_cell_angle_beta 116.686(2)
_cell_angle_gamma 90.00
_cell_formula_units_Z 4
_cell_length_a 11.020(2)
_cell_length_b 23.824(3)
_cell_length_c 12.159(2)
_cell_measurement_reflns_used 975
_cell_measurement_temperature 173(2)
_cell_measurement_theta_max 23.34
_cell_measurement_theta_min 2.538
_cell_volume 2852.2(8)
_computing_cell_refinement 'SAINT, Bruker'
_computing_data_collection 'SMART, Bruker'
_computing_data_reduction 'SAINT, Bruker'
_computing_molecular_graphics 'SHELXTL, Bruker'
_computing_publication_material 'SHELXTL, Bruker'
_computing_structure_refinement SHELXL-97
_computing_structure_solution SIR97
_diffrn_ambient_temperature 173(2)
_diffrn_measured_fraction_theta_full 0.997
_diffrn_measured_fraction_theta_max 0.997
_diffrn_measurement_device_type 'Bruker SMART Platform CCD'
_diffrn_measurement_method 'area detector, omega scans'
_diffrn_radiation_monochromator graphite
_diffrn_radiation_source 'normal-focus sealed tube'
_diffrn_radiation_type MoK\a
_diffrn_radiation_wavelength 0.71073
_diffrn_reflns_av_R_equivalents 0.0379
_diffrn_reflns_av_sigmaI/netI 0.0501
_diffrn_reflns_limit_h_max 13
_diffrn_reflns_limit_h_min -13
_diffrn_reflns_limit_k_max 28
_diffrn_reflns_limit_k_min -28
_diffrn_reflns_limit_l_max 14
_diffrn_reflns_limit_l_min -14
_diffrn_reflns_number 24894
_diffrn_reflns_theta_full 25.06
_diffrn_reflns_theta_max 25.06
_diffrn_reflns_theta_min 1.71
_exptl_absorpt_coefficient_mu 0.112
_exptl_absorpt_correction_T_max 0.982
_exptl_absorpt_correction_T_min 0.958
_exptl_absorpt_correction_type multi-scan
_exptl_absorpt_process_details 'SADABS, R. Blessing, 1995'
_exptl_crystal_colour colorless
_exptl_crystal_density_diffrn 1.145
_exptl_crystal_density_method 'not measured'
_exptl_crystal_description block
_exptl_crystal_F_000 1064
_exptl_crystal_size_max 0.42
_exptl_crystal_size_mid 0.32
_exptl_crystal_size_min 0.16
_refine_diff_density_max 0.263
_refine_diff_density_min -0.174
_refine_diff_density_rms 0.032
_refine_ls_abs_structure_details 'Flack H D (1983), Acta Cryst. A39, 876-881'
_refine_ls_abs_structure_Flack 0.00(8)
_refine_ls_extinction_method none
_refine_ls_goodness_of_fit_ref 1.019
_refine_ls_hydrogen_treatment mixed
_refine_ls_matrix_type full
_refine_ls_number_parameters 651
_refine_ls_number_reflns 10077
_refine_ls_number_restraints 1
_refine_ls_restrained_S_all 1.019
_refine_ls_R_factor_all 0.0497
_refine_ls_R_factor_gt 0.0369
_refine_ls_shift/su_max 0.001
_refine_ls_shift/su_mean 0.000
_refine_ls_structure_factor_coef Fsqd
_refine_ls_weighting_details 'calc w=1/[\s^2^(Fo^2^)+(0.0317P)^2^+0.4677P] where P=(Fo^2^+2Fc^2^)/3'
_refine_ls_weighting_scheme calc
_refine_ls_wR_factor_gt 0.0790
_refine_ls_wR_factor_ref 0.0853
_reflns_number_gt 8554
_reflns_number_total 10077
_reflns_threshold_expression >2sigma(I)
_cod_data_source_file ol802068q_si_003.cif
_cod_data_source_block 03233
_cod_original_cell_volume 2852.2(7)
_cod_original_sg_symbol_H-M P2(1)
_cod_database_code 1504937

loop_
_symmetry_equiv_pos_as_xyz
'x, y, z'
'-x, y+1/2, -z'

loop_
_atom_site_label
_atom_site_type_symbol
_atom_site_fract_x
_atom_site_fract_y
_atom_site_fract_z
_atom_site_U_iso_or_equiv
_atom_site_adp_type
_atom_site_occupancy
_atom_site_symmetry_multiplicity
_atom_site_calc_flag
_atom_site_refinement_flags
Si1 Si 0.71952(6) 0.12042(3) 0.10722(6) 0.03085(15) Uani 1 1 d .
O1 O -0.22697(17) 0.08160(7) -0.33430(15) 0.0464(5) Uani 1 1 d .
O2 O 0.19877(18) 0.01112(7) -0.14674(16) 0.0386(4) Uani 1 1 d .
H2O H 0.271(3) -0.0075(12) -0.112(3) 0.054(9) Uiso 1 1 d .
O3 O 0.57038(14) 0.14379(6) 0.08953(13) 0.0301(4) Uani 1 1 d .
N1 N 0.21019(17) 0.11053(7) -0.00532(15) 0.0243(4) Uani 1 1 d .
C1 C 0.0947(2) 0.12980(9) -0.10218(19) 0.0249(5) Uani 1 1 d .
C2 C 0.0872(2) 0.19154(9) -0.1338(2) 0.0286(5) Uani 1 1 d .
H2A H 0.1371 0.1982 -0.1830 0.034 Uiso 1 1 calc R
H2B H 0.1321 0.2136 -0.0569 0.034 Uiso 1 1 calc R
C3 C -0.0589(2) 0.21164(10) -0.2063(2) 0.0363(6) Uani 1 1 d .
H3A H -0.1033 0.2127 -0.1514 0.044 Uiso 1 1 calc R
H3B H -0.0591 0.2502 -0.2366 0.044 Uiso 1 1 calc R
C4 C -0.1379(3) 0.17358(10) -0.3137(2) 0.0430(6) Uani 1 1 d .
H4A H -0.2340 0.1858 -0.3547 0.052 Uiso 1 1 calc R
H4B H -0.1009 0.1766 -0.3742 0.052 Uiso 1 1 calc R
C5 C -0.1307(2) 0.11374(10) -0.2735(2) 0.0345(5) Uani 1 1 d .
C6 C -0.0126(2) 0.09432(9) -0.1687(2) 0.0268(5) Uani 1 1 d .
C7 C -0.0071(2) 0.03288(9) -0.1395(2) 0.0326(5) Uani 1 1 d .
H7A H -0.0507 0.0113 -0.2172 0.039 Uiso 1 1 calc R
H7B H -0.0587 0.0258 -0.0920 0.039 Uiso 1 1 calc R
C8 C 0.1370(2) 0.01292(9) -0.0663(2) 0.0310(5) Uani 1 1 d .
H8A H 0.1366 -0.0256 -0.0337 0.037 Uiso 1 1 calc R
C9 C 0.2128(2) 0.05276(9) 0.0404(2) 0.0277(5) Uani 1 1 d .
H9A H 0.3097 0.0403 0.0829 0.033 Uiso 1 1 calc R
C10 C 0.1558(2) 0.05063(10) 0.1344(2) 0.0361(6) Uani 1 1 d .
H10A H 0.2129 0.0734 0.2064 0.054 Uiso 1 1 calc R
H10B H 0.1550 0.0117 0.1601 0.054 Uiso 1 1 calc R
H10C H 0.0629 0.0655 0.0970 0.054 Uiso 1 1 calc R
C11 C 0.3379(2) 0.14325(9) 0.05441(19) 0.0249(5) Uani 1 1 d .
H11A H 0.3133 0.1830 0.0274 0.030 Uiso 1 1 calc R
C12 C 0.3916(2) 0.14308(9) 0.19362(19) 0.0279(5) Uani 1 1 d .
C13 C 0.3459(2) 0.18507(10) 0.2455(2) 0.0367(6) Uani 1 1 d .
H13A H 0.2863 0.2132 0.1941 0.044 Uiso 1 1 calc R
C14 C 0.3862(3) 0.18635(12) 0.3710(2) 0.0479(7) Uani 1 1 d .
H14A H 0.3532 0.2149 0.4052 0.058 Uiso 1 1 calc R
C15 C 0.4744(3) 0.14595(13) 0.4465(2) 0.0521(7) Uani 1 1 d .
H15A H 0.5027 0.1469 0.5327 0.063 Uiso 1 1 calc R
C16 C 0.5213(3) 0.10442(12) 0.3968(2) 0.0441(7) Uani 1 1 d .
H16A H 0.5815 0.0766 0.4488 0.053 Uiso 1 1 calc R
C17 C 0.4810(2) 0.10291(10) 0.2710(2) 0.0349(6) Uani 1 1 d .
H17A H 0.5146 0.0743 0.2376 0.042 Uiso 1 1 calc R
C18 C 0.4396(2) 0.12445(9) 0.00441(19) 0.0260(5) Uani 1 1 d .
H18A H 0.4402 0.0826 -0.0006 0.031 Uiso 1 1 calc R
C19 C 0.3974(2) 0.14927(10) -0.1221(2) 0.0312(5) Uani 1 1 d .
C20 C 0.4433(2) 0.20208(11) -0.1340(2) 0.0397(6) Uani 1 1 d .
H20A H 0.5031 0.2221 -0.0626 0.048 Uiso 1 1 calc R
C21 C 0.4028(3) 0.22577(13) -0.2492(3) 0.0573(8) Uani 1 1 d .
H21A H 0.4352 0.2618 -0.2565 0.069 Uiso 1 1 calc R
C22 C 0.3155(3) 0.19701(15) -0.3532(3) 0.0629(9) Uani 1 1 d .
H22A H 0.2879 0.2133 -0.4322 0.075 Uiso 1 1 calc R
C23 C 0.2685(3) 0.14489(15) -0.3426(2) 0.0574(8) Uani 1 1 d .
H23A H 0.2084 0.1252 -0.4144 0.069 Uiso 1 1 calc R
C24 C 0.3082(2) 0.12091(11) -0.2278(2) 0.0387(6) Uani 1 1 d .
H24A H 0.2746 0.0850 -0.2211 0.046 Uiso 1 1 calc R
C25 C 0.7332(3) 0.04311(11) 0.1346(3) 0.0524(7) Uani 1 1 d .
H25A H 0.6657 0.0238 0.0615 0.079 Uiso 1 1 calc R
H25B H 0.7167 0.0344 0.2055 0.079 Uiso 1 1 calc R
H25C H 0.8245 0.0305 0.1512 0.079 Uiso 1 1 calc R
C26 C 0.7462(3) 0.13552(13) -0.0306(2) 0.0478(7) Uani 1 1 d .
H26A H 0.6767 0.1161 -0.1023 0.072 Uiso 1 1 calc R
H26B H 0.8364 0.1223 -0.0161 0.072 Uiso 1 1 calc R
H26C H 0.7396 0.1761 -0.0460 0.072 Uiso 1 1 calc R
C27 C 0.8439(2) 0.16110(11) 0.2445(2) 0.0384(6) Uani 1 1 d .
C28 C 0.9896(2) 0.15179(14) 0.2623(3) 0.0579(8) Uani 1 1 d .
H28A H 1.0528 0.1738 0.3328 0.087 Uiso 1 1 calc R
H28B H 0.9961 0.1637 0.1880 0.087 Uiso 1 1 calc R
H28C H 1.0126 0.1119 0.2774 0.087 Uiso 1 1 calc R
C29 C 0.8380(3) 0.14360(15) 0.3617(3) 0.0648(9) Uani 1 1 d .
H29A H 0.9054 0.1649 0.4313 0.097 Uiso 1 1 calc R
H29B H 0.8576 0.1034 0.3757 0.097 Uiso 1 1 calc R
H29C H 0.7471 0.1512 0.3540 0.097 Uiso 1 1 calc R
C30 C 0.8096(3) 0.22358(12) 0.2220(3) 0.0622(9) Uani 1 1 d .
H30A H 0.8748 0.2453 0.2920 0.093 Uiso 1 1 calc R
H30B H 0.7177 0.2300 0.2129 0.093 Uiso 1 1 calc R
H30C H 0.8142 0.2354 0.1468 0.093 Uiso 1 1 calc R
Si2 Si 0.06627(6) 0.40135(3) 0.47168(6) 0.03016(15) Uani 1 1 d .
O4 O 0.59325(18) 0.43887(8) 0.04225(15) 0.0462(5) Uani 1 1 d .
O5 O 0.33619(16) 0.51398(7) 0.22193(16) 0.0377(4) Uani 1 1 d .
H5O H 0.302(3) 0.5351(11) 0.256(2) 0.043(8) Uiso 1 1 d .
O6 O 0.19627(15) 0.37544(6) 0.45301(13) 0.0303(4) Uani 1 1 d .
N2 N 0.46367(18) 0.41199(7) 0.36040(16) 0.0254(4) Uani 1 1 d .
C31 C 0.4787(2) 0.39288(9) 0.26123(19) 0.0267(5) Uani 1 1 d .
C32 C 0.4549(3) 0.33141(9) 0.2281(2) 0.0334(5) Uani 1 1 d .
H32A H 0.3759 0.3184 0.2394 0.040 Uiso 1 1 calc R
H32B H 0.5352 0.3098 0.2853 0.040 Uiso 1 1 calc R
C33 C 0.4289(3) 0.31897(11) 0.0962(3) 0.0503(7) Uani 1 1 d .
H33A H 0.4309 0.2779 0.0851 0.060 Uiso 1 1 calc R
H33B H 0.3374 0.3327 0.0386 0.060 Uiso 1 1 calc R
C34 C 0.5320(3) 0.34609(11) 0.0661(2) 0.0441(6) Uani 1 1 d .
H34A H 0.5035 0.3421 -0.0232 0.053 Uiso 1 1 calc R
H34B H 0.6199 0.3265 0.1108 0.053 Uiso 1 1 calc R
C35 C 0.5508(2) 0.40710(10) 0.0993(2) 0.0341(5) Uani 1 1 d .
C36 C 0.5228(2) 0.42803(9) 0.1960(2) 0.0277(5) Uani 1 1 d .
C37 C 0.5454(2) 0.48975(9) 0.2237(2) 0.0312(5) Uani 1 1 d .
H37A H 0.5089 0.5110 0.1454 0.037 Uiso 1 1 calc R
H37B H 0.6442 0.4972 0.2683 0.037 Uiso 1 1 calc R
C38 C 0.4780(2) 0.51011(10) 0.3004(2) 0.0312(5) Uani 1 1 d .
H38A H 0.5139 0.5481 0.3342 0.037 Uiso 1 1 calc R
C39 C 0.5077(2) 0.46964(9) 0.4065(2) 0.0281(5) Uani 1 1 d .
H39A H 0.4539 0.4822 0.4500 0.034 Uiso 1 1 calc R
C40 C 0.6577(2) 0.47178(10) 0.4987(2) 0.0385(6) Uani 1 1 d .
H40A H 0.6730 0.4489 0.5708 0.058 Uiso 1 1 calc R
H40B H 0.6839 0.5107 0.5244 0.058 Uiso 1 1 calc R
H40C H 0.7124 0.4571 0.4601 0.058 Uiso 1 1 calc R
C41 C 0.3974(2) 0.37923(9) 0.42209(19) 0.0265(5) Uani 1 1 d .
H41A H 0.3969 0.3393 0.3968 0.032 Uiso 1 1 calc R
C42 C 0.4804(2) 0.38064(10) 0.5610(2) 0.0301(5) Uani 1 1 d .
C43 C 0.5784(2) 0.33967(11) 0.6154(2) 0.0386(6) Uani 1 1 d .
H43A H 0.5884 0.3111 0.5654 0.046 Uiso 1 1 calc R
C44 C 0.6622(3) 0.33937(13) 0.7407(3) 0.0540(8) Uani 1 1 d .
H44A H 0.7296 0.3111 0.7759 0.065 Uiso 1 1 calc R
C45 C 0.6480(3) 0.37999(14) 0.8146(2) 0.0520(7) Uani 1 1 d .
H45A H 0.7054 0.3799 0.9007 0.062 Uiso 1 1 calc R
C46 C 0.5494(3) 0.42107(12) 0.7626(2) 0.0461(7) Uani 1 1 d .
H46A H 0.5387 0.4491 0.8131 0.055 Uiso 1 1 calc R
C47 C 0.4667(2) 0.42119(10) 0.6369(2) 0.0366(6) Uani 1 1 d .
H47A H 0.3993 0.4495 0.6019 0.044 Uiso 1 1 calc R
C48 C 0.2454(2) 0.39702(10) 0.37139(19) 0.0287(5) Uani 1 1 d .
H48A H 0.2390 0.4389 0.3694 0.034 Uiso 1 1 calc R
C49 C 0.1652(2) 0.37414(9) 0.2426(2) 0.0287(5) Uani 1 1 d .
C50 C 0.1091(3) 0.32039(10) 0.2239(2) 0.0393(6) Uani 1 1 d .
H50A H 0.1175 0.2986 0.2924 0.047 Uiso 1 1 calc R
C51 C 0.0415(3) 0.29888(11) 0.1065(2) 0.0467(7) Uani 1 1 d .
H51A H 0.0042 0.2622 0.0949 0.056 Uiso 1 1 calc R
C52 C 0.0272(3) 0.32983(12) 0.0056(2) 0.0472(7) Uani 1 1 d .
H52A H -0.0196 0.3146 -0.0750 0.057 Uiso 1 1 calc R
C53 C 0.0817(3) 0.38317(11) 0.0227(2) 0.0426(6) Uani 1 1 d .
H53A H 0.0715 0.4050 -0.0463 0.051 Uiso 1 1 calc R
C54 C 0.1513(2) 0.40494(10) 0.14047(19) 0.0322(5) Uani 1 1 d .
H54A H 0.1900 0.4414 0.1516 0.039 Uiso 1 1 calc R
C55 C 0.0901(3) 0.47782(11) 0.5062(3) 0.0492(7) Uani 1 1 d .
H55A H 0.1684 0.4836 0.5866 0.074 Uiso 1 1 calc R
H55B H 0.0085 0.4932 0.5078 0.074 Uiso 1 1 calc R
H55C H 0.1061 0.4969 0.4425 0.074 Uiso 1 1 calc R
C56 C -0.0968(2) 0.39030(11) 0.3311(2) 0.0422(6) Uani 1 1 d .
H56A H -0.0970 0.4125 0.2632 0.063 Uiso 1 1 calc R
H56B H -0.1725 0.4021 0.3472 0.063 Uiso 1 1 calc R
H56C H -0.1068 0.3504 0.3088 0.063 Uiso 1 1 calc R
C57 C 0.0709(2) 0.35994(11) 0.6055(2) 0.0391(6) Uani 1 1 d .
C58 C -0.0409(3) 0.38065(14) 0.6392(3) 0.0588(8) Uani 1 1 d .
H58A H -0.0363 0.3593 0.7099 0.088 Uiso 1 1 calc R
H58B H -0.1302 0.3752 0.5689 0.088 Uiso 1 1 calc R
H58C H -0.0273 0.4206 0.6604 0.088 Uiso 1 1 calc R
C59 C 0.2085(3) 0.36595(15) 0.7185(2) 0.0620(9) Uani 1 1 d .
H59A H 0.2094 0.3431 0.7859 0.093 Uiso 1 1 calc R
H59B H 0.2237 0.4054 0.7439 0.093 Uiso 1 1 calc R
H59C H 0.2806 0.3532 0.6983 0.093 Uiso 1 1 calc R
C60 C 0.0450(3) 0.29797(12) 0.5685(3) 0.0564(8) Uani 1 1 d .
H60A H 0.0581 0.2754 0.6404 0.085 Uiso 1 1 calc R
H60B H 0.1087 0.2855 0.5375 0.085 Uiso 1 1 calc R
H60C H -0.0483 0.2933 0.5040 0.085 Uiso 1 1 calc R

loop_
_atom_site_aniso_label
_atom_site_aniso_U_11
_atom_site_aniso_U_22
_atom_site_aniso_U_33
_atom_site_aniso_U_23
_atom_site_aniso_U_13
_atom_site_aniso_U_12
Si1 0.0239(3) 0.0355(3) 0.0323(3) -0.0030(3) 0.0119(3) 0.0000(3)
O1 0.0330(10) 0.0545(11) 0.0351(10) 0.0054(8) 0.0004(8) -0.0128(8)
O2 0.0411(10) 0.0384(9) 0.0400(10) -0.0032(8) 0.0214(9) 0.0066(9)
O3 0.0221(8) 0.0387(9) 0.0290(9) -0.0037(7) 0.0112(7) -0.0042(7)
N1 0.0217(9) 0.0260(10) 0.0234(9) 0.0010(7) 0.0087(8) 0.0004(7)
C1 0.0260(11) 0.0296(12) 0.0234(11) -0.0032(9) 0.0149(9) 0.0015(9)
C2 0.0264(12) 0.0305(12) 0.0284(12) -0.0006(10) 0.0119(10) -0.0007(9)
C3 0.0326(13) 0.0359(14) 0.0378(14) 0.0069(11) 0.0135(11) 0.0057(10)
C4 0.0340(14) 0.0465(15) 0.0346(14) 0.0093(12) 0.0031(11) 0.0007(11)
C5 0.0283(12) 0.0454(15) 0.0262(12) -0.0003(11) 0.0092(10) -0.0048(11)
C6 0.0243(11) 0.0307(12) 0.0250(12) -0.0013(9) 0.0108(10) -0.0010(9)
C7 0.0292(12) 0.0318(12) 0.0308(13) -0.0054(10) 0.0082(11) -0.0043(10)
C8 0.0313(12) 0.0250(11) 0.0374(13) -0.0005(10) 0.0162(11) -0.0026(10)
C9 0.0244(11) 0.0275(12) 0.0308(13) 0.0041(10) 0.0120(10) 0.0034(9)
C10 0.0379(14) 0.0399(14) 0.0343(13) 0.0030(11) 0.0194(11) -0.0051(11)
C11 0.0214(11) 0.0266(11) 0.0254(12) -0.0027(9) 0.0094(9) -0.0019(9)
C12 0.0225(11) 0.0382(13) 0.0238(12) -0.0025(10) 0.0111(10) -0.0079(10)
C13 0.0357(13) 0.0437(15) 0.0321(13) -0.0043(11) 0.0163(11) -0.0045(11)
C14 0.0538(17) 0.0600(18) 0.0357(15) -0.0151(13) 0.0251(14) -0.0087(14)
C15 0.0507(17) 0.078(2) 0.0269(14) -0.0052(14) 0.0172(13) -0.0172(15)
C16 0.0314(13) 0.0642(18) 0.0284(14) 0.0109(12) 0.0060(11) -0.0073(12)
C17 0.0267(12) 0.0469(15) 0.0301(13) 0.0026(11) 0.0120(10) -0.0007(10)
C18 0.0235(11) 0.0273(11) 0.0259(11) -0.0033(9) 0.0100(9) -0.0019(9)
C19 0.0283(12) 0.0377(13) 0.0326(13) 0.0020(10) 0.0180(11) 0.0087(10)
C20 0.0390(14) 0.0399(14) 0.0464(16) 0.0102(12) 0.0247(12) 0.0072(11)
C21 0.065(2) 0.0570(18) 0.073(2) 0.0300(17) 0.0513(19) 0.0239(15)
C22 0.082(2) 0.082(2) 0.0406(18) 0.0294(17) 0.0422(18) 0.047(2)
C23 0.0613(19) 0.079(2) 0.0303(15) 0.0016(15) 0.0194(14) 0.0282(17)
C24 0.0401(14) 0.0457(14) 0.0295(13) 0.0004(12) 0.0150(11) 0.0127(12)
C25 0.0450(16) 0.0419(16) 0.0585(19) -0.0029(13) 0.0130(14) 0.0027(13)
C26 0.0415(15) 0.0669(19) 0.0418(15) -0.0009(13) 0.0246(13) 0.0070(13)
C27 0.0239(12) 0.0475(15) 0.0406(15) -0.0093(11) 0.0116(11) -0.0060(10)
C28 0.0260(14) 0.084(2) 0.0561(19) -0.0143(16) 0.0115(14) -0.0067(14)
C29 0.0522(19) 0.098(2) 0.0411(17) -0.0173(17) 0.0180(15) -0.0214(17)
C30 0.0510(18) 0.0497(17) 0.079(2) -0.0234(16) 0.0232(17) -0.0137(14)
Si2 0.0321(3) 0.0328(3) 0.0301(3) 0.0031(3) 0.0180(3) 0.0032(3)
O4 0.0560(11) 0.0582(11) 0.0360(10) -0.0084(8) 0.0310(9) -0.0205(9)
O5 0.0317(9) 0.0338(9) 0.0416(10) -0.0015(8) 0.0112(8) 0.0040(8)
O6 0.0316(9) 0.0346(8) 0.0293(8) 0.0013(7) 0.0178(7) 0.0010(7)
N2 0.0291(10) 0.0269(10) 0.0235(9) -0.0001(7) 0.0147(8) -0.0016(8)
C31 0.0235(11) 0.0315(12) 0.0247(11) 0.0014(9) 0.0107(9) 0.0029(9)
C32 0.0401(14) 0.0295(13) 0.0382(14) -0.0016(10) 0.0242(12) -0.0007(10)
C33 0.0667(19) 0.0441(16) 0.0544(17) -0.0155(13) 0.0400(16) -0.0148(14)
C34 0.0525(16) 0.0495(16) 0.0414(15) -0.0142(12) 0.0309(13) -0.0105(13)
C35 0.0295(12) 0.0459(14) 0.0283(12) -0.0033(11) 0.0143(10) -0.0067(11)
C36 0.0249(11) 0.0344(12) 0.0238(12) 0.0014(9) 0.0110(10) -0.0023(9)
C37 0.0322(13) 0.0307(12) 0.0319(13) 0.0041(10) 0.0155(11) -0.0012(10)
C38 0.0296(12) 0.0267(11) 0.0355(13) -0.0027(10) 0.0129(10) -0.0025(10)
C39 0.0270(12) 0.0287(12) 0.0300(12) -0.0054(9) 0.0141(10) -0.0020(9)
C40 0.0323(13) 0.0437(15) 0.0341(13) -0.0025(11) 0.0101(11) -0.0035(11)
C41 0.0277(12) 0.0283(11) 0.0260(12) 0.0010(9) 0.0143(10) -0.0012(9)
C42 0.0266(12) 0.0388(13) 0.0270(12) 0.0029(10) 0.0139(10) -0.0050(10)
C43 0.0345(14) 0.0486(16) 0.0340(14) 0.0075(11) 0.0165(12) 0.0047(11)
C44 0.0419(16) 0.072(2) 0.0421(17) 0.0194(15) 0.0137(14) 0.0091(14)
C45 0.0378(15) 0.086(2) 0.0260(14) 0.0061(14) 0.0085(12) -0.0090(15)
C46 0.0435(16) 0.0676(19) 0.0301(14) -0.0087(12) 0.0191(13) -0.0155(14)
C47 0.0352(13) 0.0458(15) 0.0302(13) -0.0030(11) 0.0160(11) -0.0038(11)
C48 0.0292(12) 0.0327(12) 0.0265(11) 0.0013(10) 0.0145(10) -0.0011(10)
C49 0.0236(11) 0.0324(12) 0.0302(12) -0.0021(10) 0.0121(10) 0.0033(9)
C50 0.0427(15) 0.0411(15) 0.0397(15) -0.0055(11) 0.0235(13) -0.0072(11)
C51 0.0463(16) 0.0461(15) 0.0497(17) -0.0160(13) 0.0234(14) -0.0166(13)
C52 0.0392(15) 0.0589(18) 0.0342(15) -0.0174(13) 0.0083(12) -0.0048(13)
C53 0.0434(15) 0.0495(16) 0.0270(13) 0.0021(11) 0.0088(11) 0.0098(12)
C54 0.0322(12) 0.0321(12) 0.0294(12) 0.0008(10) 0.0113(10) 0.0062(10)
C55 0.0616(18) 0.0395(15) 0.0555(17) -0.0019(13) 0.0343(15) 0.0012(13)
C56 0.0352(14) 0.0472(16) 0.0449(15) 0.0086(12) 0.0187(12) 0.0070(11)
C57 0.0394(14) 0.0469(16) 0.0376(14) 0.0124(12) 0.0231(12) 0.0094(12)
C58 0.0640(19) 0.077(2) 0.0567(18) 0.0170(16) 0.0456(16) 0.0135(16)
C59 0.0564(19) 0.091(2) 0.0349(16) 0.0203(16) 0.0172(14) 0.0038(17)
C60 0.071(2) 0.0464(17) 0.0639(19) 0.0190(14) 0.0409(17) 0.0055(15)

loop_
_atom_type_symbol
_atom_type_description
_atom_type_scat_dispersion_real
_atom_type_scat_dispersion_imag
_atom_type_scat_source
C C 0.0033 0.0016 'International Tables Vol C Tables 4.2.6.8 and 6.1.1.4'
H H 0.0000 0.0000 'International Tables Vol C Tables 4.2.6.8 and 6.1.1.4'
N N 0.0061 0.0033 'International Tables Vol C Tables 4.2.6.8 and 6.1.1.4'
O O 0.0106 0.0060 'International Tables Vol C Tables 4.2.6.8 and 6.1.1.4'
Si Si 0.0817 0.0704 'International Tables Vol C Tables 4.2.6.8 and 6.1.1.4'

loop_
_geom_angle_atom_site_label_1
_geom_angle_atom_site_label_2
_geom_angle_atom_site_label_3
_geom_angle
O3 Si1 C26 111.53(10)
O3 Si1 C25 110.57(11)
C26 Si1 C25 108.57(14)
O3 Si1 C27 103.14(9)
C26 Si1 C27 110.58(12)
C25 Si1 C27 112.42(12)
C8 O2 H2O 108(2)
C18 O3 Si1 127.47(13)
C1 N1 C9 119.29(17)
C1 N1 C11 123.84(17)
C9 N1 C11 116.80(16)
N1 C1 C6 121.31(19)
N1 C1 C2 117.94(18)
C6 C1 C2 120.75(18)
C1 C2 C3 112.03(18)
C1 C2 H2A 109.2
C3 C2 H2A 109.2
C1 C2 H2B 109.2
C3 C2 H2B 109.2
H2A C2 H2B 107.9
C4 C3 C2 111.2(2)
C4 C3 H3A 109.4
C2 C3 H3A 109.4
C4 C3 H3B 109.4
C2 C3 H3B 109.4
H3A C3 H3B 108.0
C5 C4 C3 111.40(19)
C5 C4 H4A 109.3
C3 C4 H4A 109.3
C5 C4 H4B 109.3
C3 C4 H4B 109.3
H4A C4 H4B 108.0
O1 C5 C6 121.4(2)
O1 C5 C4 119.0(2)
C6 C5 C4 119.5(2)
C1 C6 C5 121.41(19)
C1 C6 C7 121.69(19)
C5 C6 C7 116.78(19)
C6 C7 C8 111.55(18)
C6 C7 H7A 109.3
C8 C7 H7A 109.3
C6 C7 H7B 109.3
C8 C7 H7B 109.3
H7A C7 H7B 108.0
O2 C8 C7 107.85(19)
O2 C8 C9 110.89(18)
C7 C8 C9 109.69(18)
O2 C8 H8A 109.5
C7 C8 H8A 109.5
C9 C8 H8A 109.5
N1 C9 C8 110.46(17)
N1 C9 C10 111.46(17)
C8 C9 C10 111.33(18)
N1 C9 H9A 107.8
C8 C9 H9A 107.8
C10 C9 H9A 107.8
C9 C10 H10A 109.5
C9 C10 H10B 109.5
H10A C10 H10B 109.5
C9 C10 H10C 109.5
H10A C10 H10C 109.5
H10B C10 H10C 109.5
N1 C11 C12 110.68(17)
N1 C11 C18 110.36(16)
C12 C11 C18 116.33(17)
N1 C11 H11A 106.3
C12 C11 H11A 106.3
C18 C11 H11A 106.3
C13 C12 C17 118.5(2)
C13 C12 C11 117.6(2)
C17 C12 C11 123.9(2)
C14 C13 C12 120.9(2)
C14 C13 H13A 119.6
C12 C13 H13A 119.6
C15 C14 C13 119.8(3)
C15 C14 H14A 120.1
C13 C14 H14A 120.1
C16 C15 C14 120.0(2)
C16 C15 H15A 120.0
C14 C15 H15A 120.0
C15 C16 C17 120.4(2)
C15 C16 H16A 119.8
C17 C16 H16A 119.8
C16 C17 C12 120.4(2)
C16 C17 H17A 119.8
C12 C17 H17A 119.8
O3 C18 C19 111.21(18)
O3 C18 C11 107.09(16)
C19 C18 C11 109.67(17)
O3 C18 H18A 109.6
C19 C18 H18A 109.6
C11 C18 H18A 109.6
C20 C19 C24 118.8(2)
C20 C19 C18 120.0(2)
C24 C19 C18 121.1(2)
C21 C20 C19 120.6(3)
C21 C20 H20A 119.7
C19 C20 H20A 119.7
C22 C21 C20 120.0(3)
C22 C21 H21A 120.0
C20 C21 H21A 120.0
C23 C22 C21 120.0(3)
C23 C22 H22A 120.0
C21 C22 H22A 120.0
C22 C23 C24 120.4(3)
C22 C23 H23A 119.8
C24 C23 H23A 119.8
C23 C24 C19 120.2(3)
C23 C24 H24A 119.9
C19 C24 H24A 119.9
Si1 C25 H25A 109.5
Si1 C25 H25B 109.5
H25A C25 H25B 109.5
Si1 C25 H25C 109.5
H25A C25 H25C 109.5
H25B C25 H25C 109.5
Si1 C26 H26A 109.5
Si1 C26 H26B 109.5
H26A C26 H26B 109.5
Si1 C26 H26C 109.5
H26A C26 H26C 109.5
H26B C26 H26C 109.5
C29 C27 C30 108.9(2)
C29 C27 C28 108.1(2)
C30 C27 C28 109.0(2)
C29 C27 Si1 111.73(18)
C30 C27 Si1 108.61(18)
C28 C27 Si1 110.46(18)
C27 C28 H28A 109.5
C27 C28 H28B 109.5
H28A C28 H28B 109.5
C27 C28 H28C 109.5
H28A C28 H28C 109.5
H28B C28 H28C 109.5
C27 C29 H29A 109.5
C27 C29 H29B 109.5
H29A C29 H29B 109.5
C27 C29 H29C 109.5
H29A C29 H29C 109.5
H29B C29 H29C 109.5
C27 C30 H30A 109.5
C27 C30 H30B 109.5
H30A C30 H30B 109.5
C27 C30 H30C 109.5
H30A C30 H30C 109.5
H30B C30 H30C 109.5
O6 Si2 C56 110.92(10)
O6 Si2 C55 110.50(11)
C56 Si2 C55 109.03(13)
O6 Si2 C57 103.43(9)
C56 Si2 C57 111.08(12)
C55 Si2 C57 111.81(13)
C38 O5 H5O 108.1(18)
C48 O6 Si2 125.50(13)
C31 N2 C39 119.64(17)
C31 N2 C41 123.61(17)
C39 N2 C41 116.65(17)
N2 C31 C36 121.1(2)
N2 C31 C32 118.89(19)
C36 C31 C32 119.9(2)
C31 C32 C33 113.38(19)
C31 C32 H32A 108.9
C33 C32 H32A 108.9
C31 C32 H32B 108.9
C33 C32 H32B 108.9
H32A C32 H32B 107.7
C34 C33 C32 111.8(2)
C34 C33 H33A 109.3
C32 C33 H33A 109.3
C34 C33 H33B 109.3
C32 C33 H33B 109.3
H33A C33 H33B 107.9
C33 C34 C35 112.5(2)
C33 C34 H34A 109.1
C35 C34 H34A 109.1
C33 C34 H34B 109.1
C35 C34 H34B 109.1
H34A C34 H34B 107.8
O4 C35 C36 121.1(2)
O4 C35 C34 118.6(2)
C36 C35 C34 120.3(2)
C31 C36 C35 121.4(2)
C31 C36 C37 122.0(2)
C35 C36 C37 116.67(19)
C36 C37 C38 111.97(19)
C36 C37 H37A 109.2
C38 C37 H37A 109.2
C36 C37 H37B 109.2
C38 C37 H37B 109.2
H37A C37 H37B 107.9
O5 C38 C37 107.71(19)
O5 C38 C39 111.25(18)
C37 C38 C39 109.98(18)
O5 C38 H38A 109.3
C37 C38 H38A 109.3
C39 C38 H38A 109.3
N2 C39 C38 110.90(17)
N2 C39 C40 111.82(18)
C38 C39 C40 110.53(18)
N2 C39 H39A 107.8
C38 C39 H39A 107.8
C40 C39 H39A 107.8
C39 C40 H40A 109.5
C39 C40 H40B 109.5
H40A C40 H40B 109.5
C39 C40 H40C 109.5
H40A C40 H40C 109.5
H40B C40 H40C 109.5
N2 C41 C42 111.31(17)
N2 C41 C48 110.02(16)
C42 C41 C48 115.94(17)
N2 C41 H41A 106.3
C42 C41 H41A 106.3
C48 C41 H41A 106.3
C43 C42 C47 117.9(2)
C43 C42 C41 117.8(2)
C47 C42 C41 124.3(2)
C44 C43 C42 121.4(2)
C44 C43 H43A 119.3
C42 C43 H43A 119.3
C45 C44 C43 120.0(3)
C45 C44 H44A 120.0
C43 C44 H44A 120.0
C44 C45 C46 119.7(2)
C44 C45 H45A 120.2
C46 C45 H45A 120.2
C47 C46 C45 119.9(3)
C47 C46 H46A 120.1
C45 C46 H46A 120.1
C46 C47 C42 121.1(2)
C46 C47 H47A 119.4
C42 C47 H47A 119.4
O6 C48 C49 111.32(17)
O6 C48 C41 107.64(16)
C49 C48 C41 109.59(17)
O6 C48 H48A 109.4
C49 C48 H48A 109.4
C41 C48 H48A 109.4
C54 C49 C50 118.4(2)
C54 C49 C48 120.9(2)
C50 C49 C48 120.6(2)
C51 C50 C49 120.2(2)
C51 C50 H50A 119.9
C49 C50 H50A 119.9
C52 C51 C50 121.0(2)
C52 C51 H51A 119.5
C50 C51 H51A 119.5
C51 C52 C53 119.3(2)
C51 C52 H52A 120.3
C53 C52 H52A 120.3
C52 C53 C54 120.1(2)
C52 C53 H53A 119.9
C54 C53 H53A 119.9
C53 C54 C49 120.9(2)
C53 C54 H54A 119.6
C49 C54 H54A 119.6
Si2 C55 H55A 109.5
Si2 C55 H55B 109.5
H55A C55 H55B 109.5
Si2 C55 H55C 109.5
H55A C55 H55C 109.5
H55B C55 H55C 109.5
Si2 C56 H56A 109.5
Si2 C56 H56B 109.5
H56A C56 H56B 109.5
Si2 C56 H56C 109.5
H56A C56 H56C 109.5
H56B C56 H56C 109.5
C59 C57 C60 109.4(2)
C59 C57 C58 108.6(2)
C60 C57 C58 108.7(2)
C59 C57 Si2 111.02(18)
C60 C57 Si2 108.80(18)
C58 C57 Si2 110.31(17)
C57 C58 H58A 109.5
C57 C58 H58B 109.5
H58A C58 H58B 109.5
C57 C58 H58C 109.5
H58A C58 H58C 109.5
H58B C58 H58C 109.5
C57 C59 H59A 109.5
C57 C59 H59B 109.5
H59A C59 H59B 109.5
C57 C59 H59C 109.5
H59A C59 H59C 109.5
H59B C59 H59C 109.5
C57 C60 H60A 109.5
C57 C60 H60B 109.5
H60A C60 H60B 109.5
C57 C60 H60C 109.5
H60A C60 H60C 109.5
H60B C60 H60C 109.5

loop_
_geom_bond_atom_site_label_1
_geom_bond_atom_site_label_2
_geom_bond_distance
Si1 O3 1.6553(16)
Si1 C26 1.862(3)
Si1 C25 1.866(3)
Si1 C27 1.884(2)
O1 C5 1.247(3)
O2 C8 1.422(3)
O2 H2O 0.84(3)
O3 C18 1.422(2)
N1 C1 1.368(3)
N1 C9 1.480(3)
N1 C11 1.482(3)
C1 C6 1.381(3)
C1 C2 1.513(3)
C2 C3 1.524(3)
C2 H2A 0.9900
C2 H2B 0.9900
C3 C4 1.505(3)
C3 H3A 0.9900
C3 H3B 0.9900
C4 C5 1.498(3)
C4 H4A 0.9900
C4 H4B 0.9900
C5 C6 1.429(3)
C6 C7 1.501(3)
C7 C8 1.507(3)
C7 H7A 0.9900
C7 H7B 0.9900
C8 C9 1.520(3)
C8 H8A 1.0000
C9 C10 1.533(3)
C9 H9A 1.0000
C10 H10A 0.9800
C10 H10B 0.9800
C10 H10C 0.9800
C11 C12 1.522(3)
C11 C18 1.561(3)
C11 H11A 1.0000
C12 C13 1.392(3)
C12 C17 1.392(3)
C13 C14 1.385(3)
C13 H13A 0.9500
C14 C15 1.383(4)
C14 H14A 0.9500
C15 C16 1.375(4)
C15 H15A 0.9500
C16 C17 1.388(3)
C16 H16A 0.9500
C17 H17A 0.9500
C18 C19 1.513(3)
C18 H18A 1.0000
C19 C20 1.388(3)
C19 C24 1.393(3)
C20 C21 1.385(4)
C20 H20A 0.9500
C21 C22 1.379(5)
C21 H21A 0.9500
C22 C23 1.374(5)
C22 H22A 0.9500
C23 C24 1.385(4)
C23 H23A 0.9500
C24 H24A 0.9500
C25 H25A 0.9800
C25 H25B 0.9800
C25 H25C 0.9800
C26 H26A 0.9800
C26 H26B 0.9800
C26 H26C 0.9800
C27 C29 1.515(4)
C27 C30 1.530(4)
C27 C28 1.536(3)
C28 H28A 0.9800
C28 H28B 0.9800
C28 H28C 0.9800
C29 H29A 0.9800
C29 H29B 0.9800
C29 H29C 0.9800
C30 H30A 0.9800
C30 H30B 0.9800
C30 H30C 0.9800
Si2 O6 1.6665(16)
Si2 C56 1.861(2)
Si2 C55 1.862(3)
Si2 C57 1.884(2)
O4 C35 1.251(3)
O5 C38 1.422(3)
O5 H5O 0.85(3)
O6 C48 1.423(2)
N2 C31 1.367(3)
N2 C39 1.481(3)
N2 C41 1.483(3)
C31 C36 1.383(3)
C31 C32 1.510(3)
C32 C33 1.526(3)
C32 H32A 0.9900
C32 H32B 0.9900
C33 C34 1.488(4)
C33 H33A 0.9900
C33 H33B 0.9900
C34 C35 1.498(3)
C34 H34A 0.9900
C34 H34B 0.9900
C35 C36 1.432(3)
C36 C37 1.504(3)
C37 C38 1.510(3)
C37 H37A 0.9900
C37 H37B 0.9900
C38 C39 1.524(3)
C38 H38A 1.0000
C39 C40 1.525(3)
C39 H39A 1.0000
C40 H40A 0.9800
C40 H40B 0.9800
C40 H40C 0.9800
C41 C42 1.518(3)
C41 C48 1.561(3)
C41 H41A 1.0000
C42 C43 1.384(3)
C42 C47 1.391(3)
C43 C44 1.383(4)
C43 H43A 0.9500
C44 C45 1.376(4)
C44 H44A 0.9500
C45 C46 1.386(4)
C45 H45A 0.9500
C46 C47 1.383(3)
C46 H46A 0.9500
C47 H47A 0.9500
C48 C49 1.513(3)
C48 H48A 1.0000
C49 C54 1.390(3)
C49 C50 1.395(3)
C50 C51 1.379(3)
C50 H50A 0.9500
C51 C52 1.379(4)
C51 H51A 0.9500
C52 C53 1.381(4)
C52 H52A 0.9500
C53 C54 1.386(3)
C53 H53A 0.9500
C54 H54A 0.9500
C55 H55A 0.9800
C55 H55B 0.9800
C55 H55C 0.9800
C56 H56A 0.9800
C56 H56B 0.9800
C56 H56C 0.9800
C57 C59 1.529(4)
C57 C60 1.532(4)
C57 C58 1.544(4)
C58 H58A 0.9800
C58 H58B 0.9800
C58 H58C 0.9800
C59 H59A 0.9800
C59 H59B 0.9800
C59 H59C 0.9800
C60 H60A 0.9800
C60 H60B 0.9800
C60 H60C 0.9800

loop_
_geom_hbond_atom_site_label_D
_geom_hbond_atom_site_label_H
_geom_hbond_atom_site_label_A
_geom_hbond_distance_DH
_geom_hbond_distance_HA
_geom_hbond_distance_DA
_geom_hbond_angle_DHA
_geom_hbond_site_symmetry_A
O2 H2O O4 0.84(3) 1.86(3) 2.686(2) 168(3) 2_645
O5 H5O O1 0.85(3) 1.87(3) 2.718(3) 179(3) 2

loop_
_geom_torsion_atom_site_label_1
_geom_torsion_atom_site_label_2
_geom_torsion_atom_site_label_3
_geom_torsion_atom_site_label_4
_geom_torsion
C26 Si1 O3 C18 66.2(2)
C25 Si1 O3 C18 -54.7(2)
C27 Si1 O3 C18 -175.08(17)
C9 N1 C1 C6 -8.9(3)
C11 N1 C1 C6 167.97(19)
C9 N1 C1 C2 170.52(18)
C11 N1 C1 C2 -12.6(3)
N1 C1 C2 C3 -158.14(19)
C6 C1 C2 C3 21.3(3)
C1 C2 C3 C4 -49.9(3)
C2 C3 C4 C5 54.3(3)
C3 C4 C5 O1 151.3(2)
C3 C4 C5 C6 -30.3(3)
N1 C1 C6 C5 -176.9(2)
C2 C1 C6 C5 3.7(3)
N1 C1 C6 C7 -1.0(3)
C2 C1 C6 C7 179.6(2)
O1 C5 C6 C1 179.3(2)
C4 C5 C6 C1 0.9(3)
O1 C5 C6 C7 3.2(3)
C4 C5 C6 C7 -175.2(2)
C1 C6 C7 C8 -20.0(3)
C5 C6 C7 C8 156.1(2)
C6 C7 C8 O2 -72.6(2)
C6 C7 C8 C9 48.3(3)
C1 N1 C9 C8 38.6(2)
C11 N1 C9 C8 -138.49(18)
C1 N1 C9 C10 -85.7(2)
C11 N1 C9 C10 97.2(2)
O2 C8 C9 N1 61.3(2)
C7 C8 C9 N1 -57.8(2)
O2 C8 C9 C10 -174.35(19)
C7 C8 C9 C10 66.6(2)
C1 N1 C11 C12 130.9(2)
C9 N1 C11 C12 -52.2(2)
C1 N1 C11 C18 -98.9(2)
C9 N1 C11 C18 78.0(2)
N1 C11 C12 C13 -88.6(2)
C18 C11 C12 C13 144.5(2)
N1 C11 C12 C17 90.0(2)
C18 C11 C12 C17 -37.0(3)
C17 C12 C13 C14 -1.2(3)
C11 C12 C13 C14 177.5(2)
C12 C13 C14 C15 0.9(4)
C13 C14 C15 C16 -0.5(4)
C14 C15 C16 C17 0.3(4)
C15 C16 C17 C12 -0.7(4)
C13 C12 C17 C16 1.1(3)
C11 C12 C17 C16 -177.5(2)
Si1 O3 C18 C19 -80.5(2)
Si1 O3 C18 C11 159.71(14)
N1 C11 C18 O3 -162.34(16)
C12 C11 C18 O3 -35.2(2)
N1 C11 C18 C19 76.9(2)
C12 C11 C18 C19 -155.98(18)
O3 C18 C19 C20 -30.3(3)
C11 C18 C19 C20 88.0(2)
O3 C18 C19 C24 152.26(19)
C11 C18 C19 C24 -89.5(2)
C24 C19 C20 C21 -1.0(3)
C18 C19 C20 C21 -178.5(2)
C19 C20 C21 C22 0.4(4)
C20 C21 C22 C23 0.1(4)
C21 C22 C23 C24 0.0(4)
C22 C23 C24 C19 -0.6(4)
C20 C19 C24 C23 1.1(3)
C18 C19 C24 C23 178.6(2)
O3 Si1 C27 C29 68.6(2)
C26 Si1 C27 C29 -172.0(2)
C25 Si1 C27 C29 -50.5(2)
O3 Si1 C27 C30 -51.5(2)
C26 Si1 C27 C30 67.9(2)
C25 Si1 C27 C30 -170.6(2)
O3 Si1 C27 C28 -170.92(19)
C26 Si1 C27 C28 -51.6(2)
C25 Si1 C27 C28 70.0(2)
C56 Si2 O6 C48 68.07(18)
C55 Si2 O6 C48 -52.97(19)
C57 Si2 O6 C48 -172.78(17)
C39 N2 C31 C36 -5.9(3)
C41 N2 C31 C36 170.32(19)
C39 N2 C31 C32 170.17(19)
C41 N2 C31 C32 -13.6(3)
N2 C31 C32 C33 161.1(2)
C36 C31 C32 C33 -22.8(3)
C31 C32 C33 C34 48.7(3)
C32 C33 C34 C35 -49.9(3)
C33 C34 C35 O4 -154.6(2)
C33 C34 C35 C36 26.5(3)
N2 C31 C36 C35 174.13(19)
C32 C31 C36 C35 -1.9(3)
N2 C31 C36 C37 -5.1(3)
C32 C31 C36 C37 178.8(2)
O4 C35 C36 C31 -178.6(2)
C34 C35 C36 C31 0.3(3)
O4 C35 C36 C37 0.7(3)
C34 C35 C36 C37 179.6(2)
C31 C36 C37 C38 -16.4(3)
C35 C36 C37 C38 164.33(19)
C36 C37 C38 O5 -75.4(2)
C36 C37 C38 C39 46.0(2)
C31 N2 C39 C38 37.1(2)
C41 N2 C39 C38 -139.43(18)
C31 N2 C39 C40 -86.8(2)
C41 N2 C39 C40 96.7(2)
O5 C38 C39 N2 62.8(2)
C37 C38 C39 N2 -56.4(2)
O5 C38 C39 C40 -172.57(19)
C37 C38 C39 C40 68.2(2)
C31 N2 C41 C42 133.8(2)
C39 N2 C41 C42 -49.9(2)
C31 N2 C41 C48 -96.3(2)
C39 N2 C41 C48 80.0(2)
N2 C41 C42 C43 -89.1(2)
C48 C41 C42 C43 144.2(2)
N2 C41 C42 C47 89.3(2)
C48 C41 C42 C47 -37.4(3)
C47 C42 C43 C44 -1.2(4)
C41 C42 C43 C44 177.3(2)
C42 C43 C44 C45 0.8(4)
C43 C44 C45 C46 0.0(4)
C44 C45 C46 C47 -0.4(4)
C45 C46 C47 C42 0.0(4)
C43 C42 C47 C46 0.8(3)
C41 C42 C47 C46 -177.6(2)
Si2 O6 C48 C49 -84.3(2)
Si2 O6 C48 C41 155.54(14)
N2 C41 C48 O6 -165.70(16)
C42 C41 C48 O6 -38.3(2)
N2 C41 C48 C49 73.1(2)
C42 C41 C48 C49 -159.51(19)
O6 C48 C49 C54 151.58(19)
C41 C48 C49 C54 -89.5(2)
O6 C48 C49 C50 -31.6(3)
C41 C48 C49 C50 87.4(2)
C54 C49 C50 C51 -0.1(3)
C48 C49 C50 C51 -177.0(2)
C49 C50 C51 C52 -0.4(4)
C50 C51 C52 C53 0.0(4)
C51 C52 C53 C54 0.8(4)
C52 C53 C54 C49 -1.3(4)
C50 C49 C54 C53 0.9(3)
C48 C49 C54 C53 177.8(2)
O6 Si2 C57 C59 57.2(2)
C56 Si2 C57 C59 176.2(2)
C55 Si2 C57 C59 -61.7(2)
O6 Si2 C57 C60 -63.32(19)
C56 Si2 C57 C60 55.7(2)
C55 Si2 C57 C60 177.77(19)
O6 Si2 C57 C58 177.57(19)
C56 Si2 C57 C58 -63.4(2)
C55 Si2 C57 C58 58.7(2)

loop_
_cod_related_entry_id
_cod_related_entry_database
_cod_related_entry_code
1 ChemSpider 30651518
